data_1520444
loop_
_publ_author_name
'Maeda, Chihiro'
'Todaka, Takumi'
'Ema, Tadashi'

_publ_section_title
;
 Carbazole-Based Boron Dipyrromethenes (BODIPYs): Facile Synthesis,
 Structures, and Fine-Tunable Optical Properties.
;
_journal_issue 12
_journal_name_full 'Organic letters'
_journal_page_first 3090
_journal_page_last 3093
_journal_paper_doi 10.1021/acs.orglett.5b01363
_journal_volume 17
_journal_year 2015
_chemical_formula_moiety 'C49 H42 B F2 N3, 1.45(C H2 Cl2)'
_chemical_formula_sum 'C50.45 H44.9 B Cl2.9 F2 N3'
_chemical_formula_weight 844.81
_chemical_name_systematic
; 
 ? 
;
_space_group_IT_number 14
_symmetry_cell_setting monoclinic
_symmetry_Int_Tables_number 14
_symmetry_space_group_name_Hall '-P 2ybc'
_symmetry_space_group_name_H-M 'P 1 21/c 1'
_atom_sites_solution_hydrogens geom
_atom_sites_solution_primary direct
_atom_sites_solution_secondary difmap
_audit_creation_method SHELXL-97
_cell_angle_alpha 90.00
_cell_angle_beta 97.291(6)
_cell_angle_gamma 90.00
_cell_formula_units_Z 4
_cell_length_a 8.0911(18)
_cell_length_b 21.853(5)
_cell_length_c 25.007(6)
_cell_measurement_reflns_used 2345
_cell_measurement_temperature 93(2)
_cell_measurement_theta_max 68.1
_cell_measurement_theta_min 31.3
_cell_volume 4385.9(18)
_computing_structure_refinement 'SHELXL-97 (Sheldrick, 1997)'
_computing_structure_solution 'SHELXS-97 (Sheldrick, 1990)'
_diffrn_ambient_temperature 93(2)
_diffrn_detector_area_resol_mean 5.814
_diffrn_measured_fraction_theta_full 0.993
_diffrn_measured_fraction_theta_max 0.993
_diffrn_measurement_device_type 'Rigaku XtaLAB P200'
_diffrn_measurement_method \w
_diffrn_radiation_monochromator graphite
_diffrn_radiation_source 'fine-focus sealed tube'
_diffrn_radiation_type CuK\a
_diffrn_radiation_wavelength 1.54187
_diffrn_reflns_av_R_equivalents 0.0541
_diffrn_reflns_av_sigmaI/netI 0.0355
_diffrn_reflns_limit_h_max 9
_diffrn_reflns_limit_h_min -9
_diffrn_reflns_limit_k_max 25
_diffrn_reflns_limit_k_min -25
_diffrn_reflns_limit_l_max 28
_diffrn_reflns_limit_l_min -28
_diffrn_reflns_number 35327
_diffrn_reflns_theta_full 63.00
_diffrn_reflns_theta_max 63.00
_diffrn_reflns_theta_min 6.71
_exptl_absorpt_coefficient_mu 2.209
_exptl_absorpt_correction_T_max 0.9582
_exptl_absorpt_correction_T_min 0.6263
_exptl_absorpt_correction_type multi-scan
_exptl_absorpt_process_details 'REQAB (Rigaku, 1998)'
_exptl_crystal_colour orange
_exptl_crystal_density_diffrn 1.279
_exptl_crystal_density_method 'not measured'
_exptl_crystal_description prism
_exptl_crystal_F_000 1755
_exptl_crystal_size_max 0.24
_exptl_crystal_size_mid 0.03
_exptl_crystal_size_min 0.02
_refine_diff_density_max 0.956
_refine_diff_density_min -0.564
_refine_diff_density_rms 0.086
_refine_ls_extinction_method none
_refine_ls_goodness_of_fit_ref 1.026
_refine_ls_hydrogen_treatment constr
_refine_ls_matrix_type full
_refine_ls_number_parameters 614
_refine_ls_number_reflns 7047
_refine_ls_number_restraints 80
_refine_ls_restrained_S_all 1.071
_refine_ls_R_factor_all 0.1108
_refine_ls_R_factor_gt 0.0935
_refine_ls_shift/su_max 0.001
_refine_ls_shift/su_mean 0.000
_refine_ls_structure_factor_coef Fsqd
_refine_ls_weighting_details 'calc w=1/[\s^2^(Fo^2^)+(0.1815P)^2^+5.0982P] where P=(Fo^2^+2Fc^2^)/3'
_refine_ls_weighting_scheme calc
_refine_ls_wR_factor_gt 0.2579
_refine_ls_wR_factor_ref 0.2764
_reflns_number_gt 5396
_reflns_number_total 7047
_reflns_threshold_expression >2sigma(I)
_cod_data_source_file ol5b01363_si_007.cif
_cod_data_source_block 150109c2
_cod_depositor_comments 'Adding full bibliography for 1520439--1520445.cif.'
_cod_original_sg_symbol_H-M 'P 21/c'
_cod_original_formula_sum 'C50.45 H44.90 B Cl2.90 F2 N3'
_cod_database_code 1520444

loop_
_symmetry_equiv_pos_as_xyz
'x, y, z'
'-x, y+1/2, -z+1/2'
'-x, -y, -z'
'x, -y-1/2, z-1/2'

loop_
_atom_site_label
_atom_site_type_symbol
_atom_site_fract_x
_atom_site_fract_y
_atom_site_fract_z
_atom_site_U_iso_or_equiv
_atom_site_adp_type
_atom_site_occupancy
_atom_site_symmetry_multiplicity
_atom_site_calc_flag
_atom_site_refinement_flags
_atom_site_disorder_assembly
_atom_site_disorder_group
C1 C 0.6637(4) 0.68816(19) 0.32296(14) 0.0354(9) Uani 1 1 d . . .
C2 C 0.7699(4) 0.72997(19) 0.30113(15) 0.0373(9) Uani 1 1 d . . .
H1 H 0.8006 0.7219 0.2664 0.045 Uiso 1 1 calc R . .
C3 C 0.8304(4) 0.7815(2) 0.32766(15) 0.0390(9) Uani 1 1 d . . .
C4 C 0.7860(5) 0.7924(2) 0.37975(16) 0.0412(9) Uani 1 1 d . . .
H2 H 0.8287 0.8273 0.3995 0.049 Uiso 1 1 calc R . .
C5 C 0.6814(4) 0.75283(19) 0.40203(15) 0.0383(9) Uani 1 1 d . . .
H3 H 0.6548 0.7610 0.4372 0.046 Uiso 1 1 calc R . .
C6 C 0.6129(4) 0.70105(19) 0.37485(14) 0.0351(9) Uani 1 1 d . . .
C7 C 0.5101(4) 0.65659(19) 0.39640(14) 0.0344(9) Uani 1 1 d . . .
C8 C 0.4821(4) 0.60001(19) 0.37028(14) 0.0339(8) Uani 1 1 d . . .
C9 C 0.5302(4) 0.5881(2) 0.31865(15) 0.0373(9) Uani 1 1 d . . .
H4 H 0.5037 0.5504 0.3007 0.045 Uiso 1 1 calc R . .
C10 C 0.6155(4) 0.6325(2) 0.29589(15) 0.0379(9) Uani 1 1 d . . .
H5 H 0.6440 0.6262 0.2606 0.046 Uiso 1 1 calc R . .
C11 C 0.4325(4) 0.65141(19) 0.44607(14) 0.0349(9) Uani 1 1 d . . .
C12 C 0.3796(4) 0.59009(19) 0.44685(14) 0.0341(9) Uani 1 1 d . . .
C13 C 0.3107(4) 0.56248(19) 0.49084(14) 0.0349(9) Uani 1 1 d . . .
C14 C 0.2879(4) 0.60065(19) 0.53256(15) 0.0366(9) Uani 1 1 d . . .
H6 H 0.2501 0.5838 0.5638 0.044 Uiso 1 1 calc R . .
C15 C 0.3183(4) 0.6638(2) 0.53101(15) 0.0386(9) Uani 1 1 d . . .
C16 C 0.3864(4) 0.69161(19) 0.48603(15) 0.0363(9) Uani 1 1 d . . .
C17 C 0.3889(5) 0.7558(2) 0.48435(16) 0.0431(10) Uani 1 1 d . . .
H7 H 0.4270 0.7753 0.4542 0.052 Uiso 1 1 calc R . .
C18 C 0.3386(5) 0.7914(2) 0.52433(17) 0.0455(10) Uani 1 1 d . . .
H8 H 0.3452 0.8347 0.5216 0.055 Uiso 1 1 calc R . .
C19 C 0.2774(5) 0.7653(2) 0.56940(17) 0.0440(10) Uani 1 1 d . . .
C20 C 0.2681(5) 0.7024(2) 0.57118(16) 0.0417(10) Uani 1 1 d . . .
H9 H 0.2257 0.6840 0.6011 0.050 Uiso 1 1 calc R . .
N1 N 0.4053(3) 0.55945(15) 0.40129(12) 0.0335(7) Uani 1 1 d . . .
N2 N 0.2697(3) 0.46928(15) 0.43865(12) 0.0342(7) Uani 1 1 d . . .
C21 C 0.2624(4) 0.49897(19) 0.48538(15) 0.0357(9) Uani 1 1 d . . .
C22 C 0.1955(4) 0.45777(19) 0.52222(14) 0.0350(9) Uani 1 1 d . . .
C23 C 0.1526(5) 0.4663(2) 0.57462(15) 0.0400(9) Uani 1 1 d . . .
H10 H 0.1771 0.5037 0.5933 0.048 Uiso 1 1 calc R . .
C24 C 0.0747(4) 0.4194(2) 0.59804(15) 0.0404(10) Uani 1 1 d . . .
H11 H 0.0463 0.4243 0.6335 0.049 Uiso 1 1 calc R . .
C25 C 0.0367(4) 0.3648(2) 0.57054(16) 0.0411(10) Uani 1 1 d . . .
H12 H -0.0199 0.3335 0.5873 0.049 Uiso 1 1 calc R . .
C26 C 0.0796(5) 0.3552(2) 0.51934(16) 0.0403(9) Uani 1 1 d . . .
H13 H 0.0536 0.3176 0.5010 0.048 Uiso 1 1 calc R . .
C27 C 0.1618(4) 0.4018(2) 0.49529(15) 0.0368(9) Uani 1 1 d . . .
C28 C 0.2108(4) 0.40930(19) 0.44154(15) 0.0363(9) Uani 1 1 d . . .
C29 C 0.1918(5) 0.3728(2) 0.39612(16) 0.0394(9) Uani 1 1 d . . .
H14 H 0.1900 0.3940 0.3629 0.047 Uiso 1 1 calc R . .
N3 N 0.1759(4) 0.31295(17) 0.39206(13) 0.0425(8) Uani 1 1 d . . .
C30 C 0.2319(6) 0.2709(2) 0.43516(18) 0.0485(10) Uani 1 1 d . . .
H15 H 0.2877 0.2938 0.4660 0.073 Uiso 1 1 calc R . .
H16 H 0.3100 0.2415 0.4227 0.073 Uiso 1 1 calc R . .
H17 H 0.1359 0.2490 0.4460 0.073 Uiso 1 1 calc R . .
C31 C 0.1219(5) 0.2841(2) 0.34025(17) 0.0469(10) Uani 1 1 d . . .
H18 H 0.0911 0.3158 0.3131 0.070 Uiso 1 1 calc R . .
H19 H 0.0254 0.2579 0.3434 0.070 Uiso 1 1 calc R . .
H20 H 0.2130 0.2594 0.3294 0.070 Uiso 1 1 calc R . .
B1 B 0.3402(5) 0.4958(2) 0.38710(17) 0.0372(10) Uani 1 1 d . . .
F1 F 0.4622(3) 0.45728(11) 0.37207(9) 0.0428(6) Uani 1 1 d . . .
F2 F 0.2097(3) 0.49792(11) 0.34481(8) 0.0427(6) Uani 1 1 d . . .
C32 C 0.2204(5) 0.8032(2) 0.61304(18) 0.0493(11) Uani 1 1 d . . .
C33 C 0.0994(6) 0.8485(2) 0.6016(2) 0.0567(12) Uani 1 1 d . . .
C34 C 0.0439(7) 0.8819(2) 0.6434(2) 0.0631(13) Uani 1 1 d . . .
H21 H -0.0391 0.9124 0.6350 0.076 Uiso 1 1 calc R . .
C35 C 0.1071(6) 0.8717(2) 0.6971(2) 0.0595(13) Uani 1 1 d . . .
C36 C 0.2306(6) 0.8281(3) 0.7075(2) 0.0579(13) Uani 1 1 d . . .
H22 H 0.2781 0.8215 0.7438 0.070 Uiso 1 1 calc R . .
C37 C 0.2880(5) 0.7935(2) 0.66710(18) 0.0525(12) Uani 1 1 d . . .
C38 C 0.0479(8) 0.9079(3) 0.7423(3) 0.0776(17) Uani 1 1 d . . .
H23 H 0.0031 0.8799 0.7675 0.116 Uiso 1 1 calc R . .
H24 H -0.0394 0.9365 0.7275 0.116 Uiso 1 1 calc R . .
H25 H 0.1416 0.9309 0.7614 0.116 Uiso 1 1 calc R . .
C39 C 0.4228(6) 0.7470(3) 0.68302(19) 0.0618(14) Uani 1 1 d . . .
H26 H 0.4820 0.7576 0.7184 0.093 Uiso 1 1 calc R . .
H27 H 0.5015 0.7468 0.6563 0.093 Uiso 1 1 calc R . .
H28 H 0.3727 0.7063 0.6847 0.093 Uiso 1 1 calc R . .
C40 C 0.0214(7) 0.8642(3) 0.5446(2) 0.0679(15) Uani 1 1 d . . .
H29 H -0.0920 0.8794 0.5455 0.102 Uiso 1 1 calc R . .
H30 H 0.0179 0.8274 0.5220 0.102 Uiso 1 1 calc R . .
H31 H 0.0883 0.8957 0.5295 0.102 Uiso 1 1 calc R . .
C41 C 0.9417(5) 0.8252(2) 0.30306(15) 0.0383(9) Uani 1 1 d . . .
C42 C 0.8775(5) 0.8773(2) 0.27622(16) 0.0422(10) Uani 1 1 d . . .
C43 C 0.9810(5) 0.9155(2) 0.25099(17) 0.0436(10) Uani 1 1 d . . .
H32 H 0.9357 0.9511 0.2330 0.052 Uiso 1 1 calc R . .
C44 C 1.1488(5) 0.9026(2) 0.25155(18) 0.0503(11) Uani 1 1 d . . .
C45 C 1.2112(5) 0.8512(2) 0.27948(19) 0.0526(12) Uani 1 1 d . . .
H33 H 1.3267 0.8424 0.2811 0.063 Uiso 1 1 calc R . .
C46 C 1.1123(5) 0.8122(2) 0.30504(17) 0.0448(10) Uani 1 1 d . . .
C47 C 1.1872(5) 0.7578(3) 0.3360(2) 0.0576(13) Uani 1 1 d . . .
H34 H 1.3068 0.7559 0.3332 0.086 Uiso 1 1 calc R . .
H35 H 1.1332 0.7203 0.3210 0.086 Uiso 1 1 calc R . .
H36 H 1.1703 0.7617 0.3740 0.086 Uiso 1 1 calc R . .
C48 C 0.6933(6) 0.8923(3) 0.2719(2) 0.0665(15) Uani 1 1 d . . .
H37 H 0.6295 0.8610 0.2501 0.100 Uiso 1 1 calc R . .
H38 H 0.6729 0.9323 0.2547 0.100 Uiso 1 1 calc R . .
H39 H 0.6585 0.8932 0.3080 0.100 Uiso 1 1 calc R . .
C49 C 1.2554(7) 0.9432(3) 0.2214(3) 0.0811(19) Uani 1 1 d . . .
H40 H 1.3260 0.9689 0.2471 0.122 Uiso 1 1 calc R . .
H41 H 1.1838 0.9693 0.1964 0.122 Uiso 1 1 calc R . .
H42 H 1.3257 0.9178 0.2012 0.122 Uiso 1 1 calc R . .
C50 C 0.540(2) 0.0627(8) 0.3718(7) 0.098(6) Uani 0.50 1 d PDU A 3
H43 H 0.5665 0.0406 0.4064 0.117 Uiso 0.50 1 calc PR A 3
H44 H 0.6413 0.0828 0.3620 0.117 Uiso 0.50 1 calc PR A 3
Cl1 Cl 0.3805(5) 0.1129(3) 0.3736(2) 0.1246(16) Uani 0.50 1 d PDU A 3
Cl2 Cl 0.4487(9) 0.0159(2) 0.32141(19) 0.1439(19) Uani 0.50 1 d PDU A 3
C51 C -0.167(2) 0.4799(7) 0.0599(7) 0.070(5) Uani 0.30 1 d PDU B 1
H45 H -0.2063 0.5146 0.0804 0.085 Uiso 0.30 1 calc PR B 1
H46 H -0.1931 0.4871 0.0207 0.085 Uiso 0.30 1 calc PR B 1
Cl3 Cl 0.0525(13) 0.4616(3) 0.0802(3) 0.121(2) Uani 0.30 1 d PDU B 1
Cl4 Cl -0.239(2) 0.4078(7) 0.0806(6) 0.212(6) Uani 0.30 1 d PDU B 1
Cl5 Cl -0.106(2) 0.4472(7) 0.0966(6) 0.220(5) Uani 0.35 1 d PDU C 2
Cl6 Cl -0.430(2) 0.4072(7) 0.0803(7) 0.256(6) Uani 0.35 1 d PDU C 2
C52 C -0.294(2) 0.4560(8) 0.0524(7) 0.094(6) Uani 0.35 1 d PDU C 2
H47 H -0.3341 0.4989 0.0520 0.113 Uiso 0.35 1 calc PR C 2
H48 H -0.2799 0.4435 0.0152 0.113 Uiso 0.35 1 calc PR C 2
Cl7 Cl 0.619(2) 0.0250(8) 0.4296(7) 0.219(6) Uani 0.30 1 d PDU D 4
Cl8 Cl 0.415(2) 0.0872(9) 0.4142(8) 0.220(6) Uani 0.30 1 d PDU D 4
C53 C 0.510(6) 0.051(2) 0.3654(10) 0.16(2) Uani 0.30 1 d PDU D 4
H49 H 0.5748 0.0776 0.3435 0.192 Uiso 0.30 1 calc PR D 4
H50 H 0.4428 0.0200 0.3437 0.192 Uiso 0.30 1 calc PR D 4

loop_
_atom_site_aniso_label
_atom_site_aniso_U_11
_atom_site_aniso_U_22
_atom_site_aniso_U_33
_atom_site_aniso_U_23
_atom_site_aniso_U_13
_atom_site_aniso_U_12
C1 0.0238(17) 0.056(2) 0.0272(18) 0.0065(17) 0.0049(14) 0.0050(16)
C2 0.0252(17) 0.059(3) 0.0291(19) 0.0043(17) 0.0080(14) 0.0045(16)
C3 0.0257(18) 0.057(3) 0.035(2) 0.0063(18) 0.0065(15) 0.0037(17)
C4 0.033(2) 0.055(3) 0.036(2) 0.0024(18) 0.0071(16) 0.0002(17)
C5 0.0295(18) 0.055(2) 0.0312(19) 0.0033(17) 0.0077(15) 0.0042(17)
C6 0.0229(17) 0.053(2) 0.0295(18) 0.0034(17) 0.0046(14) 0.0058(16)
C7 0.0213(16) 0.057(2) 0.0257(18) 0.0046(17) 0.0049(13) 0.0045(16)
C8 0.0221(16) 0.053(2) 0.0270(18) 0.0034(16) 0.0050(14) 0.0020(15)
C9 0.0287(18) 0.054(2) 0.0301(19) 0.0003(17) 0.0067(15) 0.0014(17)
C10 0.0284(18) 0.060(3) 0.0264(18) 0.0011(17) 0.0085(14) 0.0036(17)
C11 0.0214(16) 0.055(2) 0.0289(18) 0.0045(17) 0.0051(14) 0.0024(16)
C12 0.0184(16) 0.053(2) 0.0311(19) 0.0017(16) 0.0038(14) 0.0013(15)
C13 0.0186(16) 0.055(2) 0.0307(19) 0.0040(17) 0.0015(13) 0.0024(15)
C14 0.0247(17) 0.054(3) 0.0320(19) 0.0073(17) 0.0064(14) -0.0001(16)
C15 0.0258(18) 0.059(3) 0.0309(19) 0.0022(18) 0.0035(14) 0.0014(17)
C16 0.0245(17) 0.051(2) 0.0331(19) 0.0029(17) 0.0044(14) -0.0007(16)
C17 0.032(2) 0.060(3) 0.039(2) 0.0052(19) 0.0107(16) 0.0008(18)
C18 0.038(2) 0.053(3) 0.047(2) 0.001(2) 0.0123(18) 0.0032(18)
C19 0.035(2) 0.056(3) 0.042(2) -0.0032(19) 0.0096(17) 0.0002(18)
C20 0.0317(19) 0.063(3) 0.032(2) 0.0005(19) 0.0103(15) 0.0001(18)
N1 0.0217(14) 0.0517(19) 0.0277(15) -0.0002(14) 0.0053(11) 0.0010(13)
N2 0.0236(14) 0.051(2) 0.0290(16) 0.0022(14) 0.0068(12) 0.0008(13)
C21 0.0203(16) 0.054(2) 0.033(2) -0.0009(17) 0.0038(14) 0.0023(16)
C22 0.0202(16) 0.056(2) 0.0284(18) 0.0044(17) 0.0027(14) 0.0035(15)
C23 0.0301(19) 0.059(3) 0.032(2) 0.0044(18) 0.0075(15) 0.0061(17)
C24 0.0264(18) 0.064(3) 0.032(2) 0.0091(19) 0.0079(15) 0.0061(17)
C25 0.0254(18) 0.061(3) 0.038(2) 0.0113(19) 0.0060(15) 0.0031(17)
C26 0.0263(18) 0.058(3) 0.037(2) 0.0072(18) 0.0047(15) 0.0036(17)
C27 0.0219(17) 0.060(3) 0.0294(19) 0.0046(17) 0.0049(14) 0.0061(16)
C28 0.0229(17) 0.053(2) 0.034(2) 0.0074(17) 0.0068(14) 0.0005(16)
C29 0.0273(18) 0.056(3) 0.036(2) 0.0031(18) 0.0091(15) -0.0019(17)
N3 0.0345(17) 0.057(2) 0.0367(18) -0.0013(16) 0.0091(13) -0.0036(15)
C30 0.044(2) 0.056(3) 0.046(2) 0.003(2) 0.0089(18) 0.004(2)
C31 0.041(2) 0.059(3) 0.043(2) -0.006(2) 0.0113(18) -0.0040(19)
B1 0.030(2) 0.055(3) 0.027(2) 0.0013(19) 0.0066(16) 0.0019(19)
F1 0.0362(12) 0.0567(14) 0.0386(12) 0.0003(10) 0.0172(9) 0.0025(10)
F2 0.0366(12) 0.0604(15) 0.0306(11) 0.0033(10) 0.0022(9) -0.0061(10)
C32 0.041(2) 0.062(3) 0.048(2) -0.006(2) 0.0191(19) -0.006(2)
C33 0.056(3) 0.057(3) 0.063(3) -0.001(2) 0.028(2) 0.000(2)
C34 0.062(3) 0.060(3) 0.073(3) -0.008(3) 0.032(3) 0.001(2)
C35 0.049(3) 0.068(3) 0.066(3) -0.021(3) 0.026(2) -0.013(2)
C36 0.043(2) 0.082(4) 0.051(3) -0.023(2) 0.017(2) -0.017(2)
C37 0.039(2) 0.072(3) 0.049(3) -0.017(2) 0.0178(19) -0.014(2)
C38 0.075(4) 0.085(4) 0.080(4) -0.031(3) 0.037(3) -0.015(3)
C39 0.043(2) 0.098(4) 0.045(3) -0.019(3) 0.007(2) 0.003(2)
C40 0.068(3) 0.073(3) 0.068(3) 0.018(3) 0.029(3) 0.014(3)
C41 0.0285(18) 0.057(3) 0.0300(19) 0.0021(17) 0.0055(15) -0.0031(17)
C42 0.032(2) 0.057(3) 0.039(2) 0.0000(19) 0.0069(16) 0.0013(18)
C43 0.038(2) 0.053(3) 0.039(2) 0.0074(19) 0.0048(17) -0.0009(18)
C44 0.035(2) 0.069(3) 0.048(2) 0.013(2) 0.0086(18) -0.006(2)
C45 0.028(2) 0.075(3) 0.056(3) 0.014(2) 0.0101(18) -0.001(2)
C46 0.0299(19) 0.064(3) 0.041(2) 0.010(2) 0.0066(16) 0.0043(18)
C47 0.031(2) 0.081(3) 0.062(3) 0.024(3) 0.009(2) 0.006(2)
C48 0.034(2) 0.080(4) 0.088(4) 0.027(3) 0.014(2) 0.011(2)
C49 0.048(3) 0.100(4) 0.100(4) 0.045(4) 0.028(3) 0.000(3)
C50 0.101(9) 0.092(9) 0.108(9) -0.008(7) 0.042(7) -0.035(7)
Cl1 0.0596(18) 0.173(4) 0.146(4) 0.038(3) 0.032(2) -0.015(2)
Cl2 0.227(6) 0.119(3) 0.094(3) -0.019(2) 0.050(3) -0.015(3)
C51 0.120(10) 0.042(7) 0.047(7) 0.008(6) -0.003(7) -0.011(7)
Cl3 0.196(7) 0.070(3) 0.098(4) -0.016(3) 0.029(4) -0.010(4)
Cl4 0.227(10) 0.237(10) 0.180(8) 0.022(8) 0.058(8) -0.027(8)
Cl5 0.221(9) 0.205(8) 0.228(9) -0.053(7) -0.003(8) 0.019(8)
Cl6 0.270(10) 0.232(9) 0.267(10) -0.092(8) 0.037(8) 0.038(8)
C52 0.117(10) 0.091(9) 0.081(9) -0.024(7) 0.037(7) 0.069(8)
Cl7 0.209(9) 0.213(9) 0.236(10) 0.021(8) 0.031(8) -0.047(8)
Cl8 0.199(9) 0.241(10) 0.221(10) -0.046(8) 0.031(8) -0.009(8)
C53 0.17(3) 0.16(3) 0.16(3) -0.014(10) 0.033(11) -0.021(11)

loop_
_atom_type_symbol
_atom_type_description
_atom_type_scat_dispersion_real
_atom_type_scat_dispersion_imag
_atom_type_scat_source
C C 0.0181 0.0091 'International Tables Vol C Tables 4.2.6.8 and 6.1.1.4'
H H 0.0000 0.0000 'International Tables Vol C Tables 4.2.6.8 and 6.1.1.4'
B B 0.0090 0.0039 'International Tables Vol C Tables 4.2.6.8 and 6.1.1.4'
F F 0.0727 0.0534 'International Tables Vol C Tables 4.2.6.8 and 6.1.1.4'
N N 0.0311 0.0180 'International Tables Vol C Tables 4.2.6.8 and 6.1.1.4'
Cl Cl 0.3639 0.7018 'International Tables Vol C Tables 4.2.6.8 and 6.1.1.4'

loop_
_geom_angle_atom_site_label_1
_geom_angle_atom_site_label_2
_geom_angle_atom_site_label_3
_geom_angle
C2 C1 C10 120.9(3)
C2 C1 C6 118.7(4)
C10 C1 C6 120.3(3)
C3 C2 C1 123.0(3)
C3 C2 H1 118.5
C1 C2 H1 118.5
C2 C3 C4 117.9(4)
C2 C3 C41 121.6(3)
C4 C3 C41 120.5(4)
C5 C4 C3 120.6(4)
C5 C4 H2 119.7
C3 C4 H2 119.7
C4 C5 C6 122.5(4)
C4 C5 H3 118.7
C6 C5 H3 118.7
C5 C6 C7 125.5(3)
C5 C6 C1 117.1(3)
C7 C6 C1 117.0(4)
C8 C7 C6 119.4(3)
C8 C7 C11 105.4(3)
C6 C7 C11 134.8(4)
N1 C8 C7 111.3(3)
N1 C8 C9 126.2(4)
C7 C8 C9 122.6(3)
C10 C9 C8 117.6(4)
C10 C9 H4 121.2
C8 C9 H4 121.2
C9 C10 C1 122.4(3)
C9 C10 H5 118.8
C1 C10 H5 118.8
C12 C11 C16 118.2(3)
C12 C11 C7 104.4(3)
C16 C11 C7 136.9(4)
N1 C12 C11 112.2(3)
N1 C12 C13 123.6(4)
C11 C12 C13 124.2(4)
C14 C13 C12 115.7(4)
C14 C13 C21 126.7(3)
C12 C13 C21 117.4(3)
C13 C14 C15 122.6(3)
C13 C14 H6 118.7
C15 C14 H6 118.7
C14 C15 C20 120.1(4)
C14 C15 C16 121.3(4)
C20 C15 C16 118.3(4)
C17 C16 C11 126.4(4)
C17 C16 C15 116.8(4)
C11 C16 C15 116.6(4)
C18 C17 C16 122.7(4)
C18 C17 H7 118.7
C16 C17 H7 118.7
C17 C18 C19 121.5(4)
C17 C18 H8 119.3
C19 C18 H8 119.3
C20 C19 C18 117.1(4)
C20 C19 C32 120.5(4)
C18 C19 C32 122.4(4)
C19 C20 C15 123.5(4)
C19 C20 H9 118.3
C15 C20 H9 118.3
C12 N1 C8 106.4(3)
C12 N1 B1 124.3(3)
C8 N1 B1 128.9(3)
C21 N2 C28 110.7(3)
C21 N2 B1 126.2(3)
C28 N2 B1 123.0(3)
N2 C21 C22 108.4(3)
N2 C21 C13 120.3(3)
C22 C21 C13 131.2(3)
C27 C22 C23 120.3(4)
C27 C22 C21 107.6(3)
C23 C22 C21 131.9(4)
C24 C23 C22 118.6(4)
C24 C23 H10 120.7
C22 C23 H10 120.7
C23 C24 C25 120.9(4)
C23 C24 H11 119.6
C25 C24 H11 119.6
C26 C25 C24 121.5(4)
C26 C25 H12 119.2
C24 C25 H12 119.2
C25 C26 C27 118.5(4)
C25 C26 H13 120.8
C27 C26 H13 120.8
C26 C27 C22 120.2(3)
C26 C27 C28 132.9(4)
C22 C27 C28 106.5(3)
C29 C28 N2 120.1(3)
C29 C28 C27 132.7(4)
N2 C28 C27 106.7(3)
N3 C29 C28 129.6(4)
N3 C29 H14 115.2
C28 C29 H14 115.2
C29 N3 C30 123.8(4)
C29 N3 C31 120.9(4)
C30 N3 C31 114.8(4)
N3 C30 H15 109.5
N3 C30 H16 109.5
H15 C30 H16 109.5
N3 C30 H17 109.5
H15 C30 H17 109.5
H16 C30 H17 109.5
N3 C31 H18 109.5
N3 C31 H19 109.5
H18 C31 H19 109.5
N3 C31 H20 109.5
H18 C31 H20 109.5
H19 C31 H20 109.5
F1 B1 F2 108.1(3)
F1 B1 N1 112.5(3)
F2 B1 N1 110.7(3)
F1 B1 N2 110.0(3)
F2 B1 N2 108.3(3)
N1 B1 N2 107.2(3)
C33 C32 C37 118.7(4)
C33 C32 C19 121.2(4)
C37 C32 C19 120.1(4)
C34 C33 C32 120.1(5)
C34 C33 C40 116.7(5)
C32 C33 C40 123.2(4)
C35 C34 C33 121.7(5)
C35 C34 H21 119.2
C33 C34 H21 119.2
C36 C35 C34 117.4(4)
C36 C35 C38 120.7(5)
C34 C35 C38 121.8(5)
C35 C36 C37 122.5(5)
C35 C36 H22 118.7
C37 C36 H22 118.7
C36 C37 C32 119.5(5)
C36 C37 C39 118.2(4)
C32 C37 C39 122.3(4)
C35 C38 H23 109.5
C35 C38 H24 109.5
H23 C38 H24 109.5
C35 C38 H25 109.5
H23 C38 H25 109.5
H24 C38 H25 109.5
C37 C39 H26 109.5
C37 C39 H27 109.5
H26 C39 H27 109.5
C37 C39 H28 109.5
H26 C39 H28 109.5
H27 C39 H28 109.5
C33 C40 H29 109.5
C33 C40 H30 109.5
H29 C40 H30 109.5
C33 C40 H31 109.5
H29 C40 H31 109.5
H30 C40 H31 109.5
C42 C41 C46 119.2(4)
C42 C41 C3 121.0(3)
C46 C41 C3 119.8(4)
C41 C42 C43 120.2(4)
C41 C42 C48 121.0(4)
C43 C42 C48 118.8(4)
C44 C43 C42 121.3(4)
C44 C43 H32 119.3
C42 C43 H32 119.3
C45 C44 C43 117.7(4)
C45 C44 C49 122.4(4)
C43 C44 C49 119.9(4)
C46 C45 C44 122.6(4)
C46 C45 H33 118.7
C44 C45 H33 118.7
C45 C46 C41 119.0(4)
C45 C46 C47 120.5(4)
C41 C46 C47 120.5(4)
C46 C47 H34 109.5
C46 C47 H35 109.5
H34 C47 H35 109.5
C46 C47 H36 109.5
H34 C47 H36 109.5
H35 C47 H36 109.5
C42 C48 H37 109.5
C42 C48 H38 109.5
H37 C48 H38 109.5
C42 C48 H39 109.5
H37 C48 H39 109.5
H38 C48 H39 109.5
C44 C49 H40 109.5
C44 C49 H41 109.5
H40 C49 H41 109.5
C44 C49 H42 109.5
H40 C49 H42 109.5
H41 C49 H42 109.5
Cl1 C50 Cl2 98.5(9)
Cl1 C50 H43 112.1
Cl2 C50 H43 112.1
Cl1 C50 H44 112.1
Cl2 C50 H44 112.1
H43 C50 H44 109.7
Cl4 C51 Cl3 93.8(10)
Cl4 C51 H45 113.0
Cl3 C51 H45 113.0
Cl4 C51 H46 113.0
Cl3 C51 H46 113.0
H45 C51 H46 110.4
Cl6 C52 Cl5 102.5(13)
Cl6 C52 H47 111.3
Cl5 C52 H47 111.3
Cl6 C52 H48 111.3
Cl5 C52 H48 111.3
H47 C52 H48 109.2
C53 Cl7 Cl8 50.5(8)
C53 Cl8 Cl7 55.2(9)
Cl8 C53 Cl7 74.3(13)
Cl8 C53 H49 116.1
Cl7 C53 H49 116.1
Cl8 C53 H50 116.1
Cl7 C53 H50 116.1
H49 C53 H50 113.1

loop_
_geom_bond_atom_site_label_1
_geom_bond_atom_site_label_2
_geom_bond_distance
C1 C2 1.410(6)
C1 C10 1.423(6)
C1 C6 1.438(5)
C2 C3 1.366(6)
C2 H1 0.9500
C3 C4 1.415(6)
C3 C41 1.497(6)
C4 C5 1.375(6)
C4 H2 0.9500
C5 C6 1.398(6)
C5 H3 0.9500
C6 C7 1.428(6)
C7 C8 1.403(6)
C7 C11 1.466(5)
C8 N1 1.377(5)
C8 C9 1.419(5)
C9 C10 1.357(6)
C9 H4 0.9500
C10 H5 0.9500
C11 C12 1.408(6)
C11 C16 1.416(6)
C12 N1 1.360(5)
C12 C13 1.428(5)
C13 C14 1.367(6)
C13 C21 1.444(6)
C14 C15 1.403(6)
C14 H6 0.9500
C15 C20 1.410(6)
C15 C16 1.448(5)
C16 C17 1.403(6)
C17 C18 1.369(6)
C17 H7 0.9500
C18 C19 1.407(6)
C18 H8 0.9500
C19 C20 1.379(6)
C19 C32 1.488(6)
C20 H9 0.9500
N1 B1 1.514(6)
N2 C21 1.345(5)
N2 C28 1.400(5)
N2 B1 1.584(5)
C21 C22 1.442(5)
C22 C27 1.407(6)
C22 C23 1.410(5)
C23 C24 1.372(6)
C23 H10 0.9500
C24 C25 1.391(6)
C24 H11 0.9500
C25 C26 1.385(6)
C25 H12 0.9500
C26 C27 1.394(6)
C26 H13 0.9500
C27 C28 1.458(5)
C28 C29 1.380(6)
C29 N3 1.317(6)
C29 H14 0.9500
N3 C30 1.444(6)
N3 C31 1.457(5)
C30 H15 0.9800
C30 H16 0.9800
C30 H17 0.9800
C31 H18 0.9800
C31 H19 0.9800
C31 H20 0.9800
B1 F1 1.385(5)
B1 F2 1.397(5)
C32 C33 1.397(7)
C32 C37 1.409(7)
C33 C34 1.394(7)
C33 C40 1.523(8)
C34 C35 1.393(8)
C34 H21 0.9500
C35 C36 1.383(8)
C35 C38 1.508(7)
C36 C37 1.389(6)
C36 H22 0.9500
C37 C39 1.507(7)
C38 H23 0.9800
C38 H24 0.9800
C38 H25 0.9800
C39 H26 0.9800
C39 H27 0.9800
C39 H28 0.9800
C40 H29 0.9800
C40 H30 0.9800
C40 H31 0.9800
C41 C42 1.389(6)
C41 C46 1.404(6)
C42 C43 1.388(6)
C42 C48 1.516(6)
C43 C44 1.385(6)
C43 H32 0.9500
C44 C45 1.384(7)
C44 C49 1.505(6)
C45 C46 1.380(6)
C45 H33 0.9500
C46 C47 1.505(6)
C47 H34 0.9800
C47 H35 0.9800
C47 H36 0.9800
C48 H37 0.9800
C48 H38 0.9800
C48 H39 0.9800
C49 H40 0.9800
C49 H41 0.9800
C49 H42 0.9800
C50 Cl1 1.697(14)
C50 Cl2 1.716(17)
C50 H43 0.9900
C50 H44 0.9900
C51 Cl4 1.779(16)
C51 Cl3 1.826(17)
C51 H45 0.9900
C51 H46 0.9900
Cl5 C52 1.773(17)
Cl6 C52 1.740(18)
C52 H47 0.9900
C52 H48 0.9900
Cl7 C53 1.82(2)
Cl7 Cl8 2.14(3)
Cl8 C53 1.71(2)
C53 H49 0.9900
C53 H50 0.9900

loop_
_geom_torsion_atom_site_label_1
_geom_torsion_atom_site_label_2
_geom_torsion_atom_site_label_3
_geom_torsion_atom_site_label_4
_geom_torsion
C10 C1 C2 C3 -174.5(4)
C6 C1 C2 C3 1.8(5)
C1 C2 C3 C4 1.1(6)
C1 C2 C3 C41 -179.5(3)
C2 C3 C4 C5 -1.7(6)
C41 C3 C4 C5 178.9(4)
C3 C4 C5 C6 -0.7(6)
C4 C5 C6 C7 176.9(4)
C4 C5 C6 C1 3.5(5)
C2 C1 C6 C5 -4.0(5)
C10 C1 C6 C5 172.3(3)
C2 C1 C6 C7 -177.9(3)
C10 C1 C6 C7 -1.6(5)
C5 C6 C7 C8 -165.0(3)
C1 C6 C7 C8 8.3(5)
C5 C6 C7 C11 6.7(7)
C1 C6 C7 C11 -179.9(4)
C6 C7 C8 N1 169.6(3)
C11 C7 C8 N1 -4.4(4)
C6 C7 C8 C9 -9.9(5)
C11 C7 C8 C9 176.1(3)
N1 C8 C9 C10 -175.3(3)
C7 C8 C9 C10 4.1(5)
C8 C9 C10 C1 3.1(5)
C2 C1 C10 C9 172.0(4)
C6 C1 C10 C9 -4.2(5)
C8 C7 C11 C12 5.3(4)
C6 C7 C11 C12 -167.3(4)
C8 C7 C11 C16 -166.3(4)
C6 C7 C11 C16 21.1(7)
C16 C11 C12 N1 168.8(3)
C7 C11 C12 N1 -4.7(4)
C16 C11 C12 C13 -12.8(5)
C7 C11 C12 C13 173.7(3)
N1 C12 C13 C14 -177.7(3)
C11 C12 C13 C14 4.0(5)
N1 C12 C13 C21 -1.7(5)
C11 C12 C13 C21 180.0(3)
C12 C13 C14 C15 4.5(5)
C21 C13 C14 C15 -171.1(3)
C13 C14 C15 C20 170.0(3)
C13 C14 C15 C16 -4.1(5)
C12 C11 C16 C17 -162.6(4)
C7 C11 C16 C17 8.2(7)
C12 C11 C16 C15 12.5(5)
C7 C11 C16 C15 -176.8(4)
C14 C15 C16 C17 170.7(4)
C20 C15 C16 C17 -3.4(5)
C14 C15 C16 C11 -4.8(5)
C20 C15 C16 C11 -178.9(3)
C11 C16 C17 C18 178.6(4)
C15 C16 C17 C18 3.5(6)
C16 C17 C18 C19 -1.4(6)
C17 C18 C19 C20 -0.9(6)
C17 C18 C19 C32 -179.3(4)
C18 C19 C20 C15 0.9(6)
C32 C19 C20 C15 179.3(4)
C14 C15 C20 C19 -172.9(4)
C16 C15 C20 C19 1.3(6)
C11 C12 N1 C8 2.2(4)
C13 C12 N1 C8 -176.3(3)
C11 C12 N1 B1 -171.3(3)
C13 C12 N1 B1 10.2(5)
C7 C8 N1 C12 1.5(4)
C9 C8 N1 C12 -179.0(3)
C7 C8 N1 B1 174.6(3)
C9 C8 N1 B1 -6.0(6)
C28 N2 C21 C22 0.0(4)
B1 N2 C21 C22 -178.0(3)
C28 N2 C21 C13 -177.5(3)
B1 N2 C21 C13 4.5(5)
C14 C13 C21 N2 170.0(3)
C12 C13 C21 N2 -5.4(5)
C14 C13 C21 C22 -6.8(6)
C12 C13 C21 C22 177.7(3)
N2 C21 C22 C27 -0.3(4)
C13 C21 C22 C27 176.8(3)
N2 C21 C22 C23 -175.6(4)
C13 C21 C22 C23 1.5(6)
C27 C22 C23 C24 -1.3(5)
C21 C22 C23 C24 173.4(4)
C22 C23 C24 C25 -0.8(5)
C23 C24 C25 C26 1.7(6)
C24 C25 C26 C27 -0.4(5)
C25 C26 C27 C22 -1.8(5)
C25 C26 C27 C28 -173.6(4)
C23 C22 C27 C26 2.7(5)
C21 C22 C27 C26 -173.3(3)
C23 C22 C27 C28 176.4(3)
C21 C22 C27 C28 0.5(4)
C21 N2 C28 C29 173.5(3)
B1 N2 C28 C29 -8.5(5)
C21 N2 C28 C27 0.3(4)
B1 N2 C28 C27 178.4(3)
C26 C27 C28 C29 0.2(7)
C22 C27 C28 C29 -172.5(4)
C26 C27 C28 N2 172.1(4)
C22 C27 C28 N2 -0.5(4)
N2 C28 C29 N3 162.8(4)
C27 C28 C29 N3 -26.1(7)
C28 C29 N3 C30 -22.6(6)
C28 C29 N3 C31 166.8(4)
C12 N1 B1 F1 -131.0(3)
C8 N1 B1 F1 57.1(5)
C12 N1 B1 F2 107.9(4)
C8 N1 B1 F2 -64.0(5)
C12 N1 B1 N2 -10.0(5)
C8 N1 B1 N2 178.1(3)
C21 N2 B1 F1 125.4(4)
C28 N2 B1 F1 -52.4(4)
C21 N2 B1 F2 -116.7(4)
C28 N2 B1 F2 65.5(4)
C21 N2 B1 N1 2.8(5)
C28 N2 B1 N1 -175.0(3)
C20 C19 C32 C33 -124.0(5)
C18 C19 C32 C33 54.4(6)
C20 C19 C32 C37 55.9(6)
C18 C19 C32 C37 -125.8(5)
C37 C32 C33 C34 -2.1(7)
C19 C32 C33 C34 177.8(4)
C37 C32 C33 C40 178.2(4)
C19 C32 C33 C40 -2.0(7)
C32 C33 C34 C35 0.5(8)
C40 C33 C34 C35 -179.7(5)
C33 C34 C35 C36 1.6(8)
C33 C34 C35 C38 179.7(5)
C34 C35 C36 C37 -2.2(7)
C38 C35 C36 C37 179.6(5)
C35 C36 C37 C32 0.7(7)
C35 C36 C37 C39 -179.8(5)
C33 C32 C37 C36 1.5(7)
C19 C32 C37 C36 -178.4(4)
C33 C32 C37 C39 -178.0(4)
C19 C32 C37 C39 2.1(7)
C2 C3 C41 C42 96.5(5)
C4 C3 C41 C42 -84.0(5)
C2 C3 C41 C46 -80.8(5)
C4 C3 C41 C46 98.7(5)
C46 C41 C42 C43 1.0(6)
C3 C41 C42 C43 -176.3(4)
C46 C41 C42 C48 178.5(4)
C3 C41 C42 C48 1.2(6)
C41 C42 C43 C44 0.5(7)
C48 C42 C43 C44 -177.1(5)
C42 C43 C44 C45 -1.8(7)
C42 C43 C44 C49 176.9(5)
C43 C44 C45 C46 1.8(7)
C49 C44 C45 C46 -176.8(5)
C44 C45 C46 C41 -0.4(7)
C44 C45 C46 C47 -178.5(5)
C42 C41 C46 C45 -1.0(6)
C3 C41 C46 C45 176.3(4)
C42 C41 C46 C47 177.1(4)
C3 C41 C46 C47 -5.6(6)
